data_7237164
loop_
_publ_author_name
'Li, Tian-yi'
'Benduhn, Johannes'
'Li, Yue'
'Jaiser, Frank'
'Spoltore, Donato'
'Zeika, Olaf'
'Ma, Zaifei'
'Neher, Dieter'
'Vandewal, Koen'
'Leo, Karl'

_publ_section_title
;
 Boron dipyrromethene (BODIPY) with meso-perfluorinated alkyl substituents
 as near infrared donors in organic solar cells
;
_journal_issue 38
_journal_name_full 'Journal of Materials Chemistry A'
_journal_page_first 18583
_journal_paper_doi 10.1039/C8TA06261G
_journal_volume 6
_journal_year 2018
_chemical_formula_moiety 'C28 H18 B F5 N2 O4'
_chemical_formula_sum 'C28 H18 B F5 N2 O4'
_chemical_formula_weight 552.25
_space_group_crystal_system triclinic
_space_group_IT_number 2
_space_group_name_Hall '-P 1'
_space_group_name_H-M_alt 'P -1'
_atom_sites_solution_hydrogens geom
_audit_block_doi 10.5517/ccdc.csd.cc1p4v3s
_audit_creation_date 2017-02-20
_audit_creation_method
;
Olex2 1.2
(compiled 2015.09.30 svn.r3233 for OlexSys, GUI svn.r5103)
;
_audit_update_record
;
2017-06-02 deposited with the CCDC.
2018-09-03 downloaded from the CCDC.
;
_cell_angle_alpha 91.530(2)
_cell_angle_beta 91.845(3)
_cell_angle_gamma 108.004(4)
_cell_formula_units_Z 2
_cell_length_a 9.4718(5)
_cell_length_b 9.4932(3)
_cell_length_c 13.4657(3)
_cell_measurement_reflns_used 16151
_cell_measurement_temperature 100.01(10)
_cell_measurement_theta_max 76.5720
_cell_measurement_theta_min 4.8970
_cell_volume 1150.06(8)
_computing_cell_refinement 'CrysAlisPro 1.171.38.43 (Rigaku OD, 2015)'
_computing_data_collection 'CrysAlisPro 1.171.38.43 (Rigaku OD, 2015)'
_computing_data_reduction 'CrysAlisPro 1.171.38.43 (Rigaku OD, 2015)'
_computing_molecular_graphics 'Olex2 (Dolomanov et al., 2009)'
_computing_publication_material 'Olex2 (Dolomanov et al., 2009)'
_computing_structure_refinement 'ShelXL (Sheldrick, 2015)'
_computing_structure_solution 'ShelXT (Sheldrick, 2015)'
_diffrn_ambient_environment N~2~
_diffrn_ambient_temperature 100.01(10)
_diffrn_detector 'CCD plate'
_diffrn_detector_area_resol_mean 5.2850
_diffrn_detector_type AtlasS2
_diffrn_measured_fraction_theta_full 1.000
_diffrn_measured_fraction_theta_max 0.988
_diffrn_measurement_details
;
List of Runs (angles in degrees, time in seconds):

  # Type    Start    End  Width  t~exp~   \w     \q     \k     \f   Frames
#--------------------------------------------------------------------------
  1  \w     22.00  47.00   0.50    3.00    --   54.00  78.00 171.94   50
  2  \w     36.00  65.00   0.50    3.00    --   66.00  76.00 143.34   58
  3  \w     43.00  82.00   0.50    3.00    --   74.00  77.00 102.27   78
  4  \w     99.00 125.00   0.50    3.00    --   70.00  76.00 171.41   52
  5  \w    132.00 163.00   0.50   12.00    --  111.00  61.00 120.00   62
  6  \w    150.00 178.00   0.50   12.00    --  111.00  77.00 120.00   56
  7  \w    145.00 177.00   0.50   12.00    --  111.00  61.00  30.00   64
  8  \w    152.00 178.00   0.50   12.00    --  111.00  77.00 -30.00   52
  9  \w    135.00 176.00   0.50   12.00    --  111.00  77.00-150.00   82
 10  \w    117.00 143.00   0.50    3.00    --   70.00  76.00 -47.17   52
 11  \w    107.00 134.00   0.50    3.00    --   66.00  76.00  21.79   54
 12  \w    122.00 167.00   0.50   12.00    --  111.00  61.00 -30.00   90
 13  \w    116.00 151.00   0.50   12.00    --  111.00  77.00-120.00   70
 14  \w    112.00 165.00   0.50   12.00    --  111.00  77.00-180.00  106
 15  \w    104.00 144.00   0.50    3.00    --   74.00  76.00 -93.74   80
 16  \w    119.00 173.00   0.50   12.00    --  111.00  77.00   0.00  108
 17  \w     85.00 110.00   0.50   12.00    --  111.00  61.00 120.00   50
 18  \w     83.00 143.00   0.50   12.00    --  111.00  61.00  90.00  120
 19  \w     86.00 126.00   0.50   12.00    --  111.00  61.00  30.00   80
 20  \w     85.00 111.00   0.50   12.00    --  111.00  61.00 -30.00   52
 21  \w     85.00 132.00   0.50   12.00    --  111.00  61.00   0.00   94
 22  \w     79.00 119.00   0.50    3.00    --   58.00  76.00 -44.89   80
 23  \w     80.00 105.00   0.50   12.00    --  111.00  77.00   0.00   50
 24  \w     80.00 135.00   0.50   12.00    --  111.00  77.00  30.00  110
 25  \w     81.00 139.00   0.50   12.00    --  111.00  77.00 120.00  116
 26  \w     80.00 174.00   0.50   12.00    --  111.00  77.00 150.00  188
 27  \w     84.00 174.00   0.50   12.00    --  111.00  61.00  60.00  180
 28  \w     84.00 122.00   0.50   12.00    --  111.00  61.00-120.00   76
 29  \w     85.00 162.00   0.50   12.00    --  111.00  61.00-150.00  154
 30  \w     83.00 143.00   0.50   12.00    --  111.00  61.00 -90.00  120
 31  \w     84.00 125.00   0.50   12.00    --  111.00  61.00-180.00   82
 32  \w     80.00 106.00   0.50   12.00    --  111.00  77.00-120.00   52
 33  \w     80.00 105.00   0.50   12.00    --  111.00  77.00-150.00   50
 34  \w     80.00 106.00   0.50   12.00    --  111.00  77.00-180.00   52
 35  \w     80.00 176.00   0.50   12.00    --  111.00  77.00 -90.00  192
 36  \w     80.00 106.00   0.50   12.00    --  111.00  77.00  60.00   52
 37  \w     80.00 176.00   0.50   12.00    --  111.00  77.00  90.00  192
 38  \w     80.00 178.00   0.50   12.00    --  111.00  77.00 -60.00  196
 39  \w     80.00 111.00   0.50   12.00    --  111.00  77.00 -30.00   62
 40  \w     47.00  80.00   0.50   12.00    --   78.00  77.00 -27.46   66
 41  \w     39.00  65.00   0.50    3.00    --   70.00  76.00 -47.17   52
 42  \w     43.00  68.00   0.50    3.00    --   74.00  76.00 -93.74   50
 43  \w     35.00  61.00   0.50    3.00    --   66.00  77.00-110.59   52
 44  \w     29.00  55.00   0.50    3.00    --   58.00  76.00 -44.89   52
 45  \w     22.00  47.00   0.50    3.00    --   54.00  78.00   6.62   50
 46  \w     35.00  61.00   0.50    3.00    --   66.00  76.00  21.79   52
 47  \w     39.00  65.00   0.50    3.00    --   70.00  75.00  57.93   52
 48  \w     39.00  65.00   0.50    3.00    --   70.00  77.00  81.77   52
 49  \w     18.00  43.00   0.50    3.00    --   50.00  81.00 128.77   50
 50  \w     39.00  65.00   0.50    3.00    --   70.00  76.00 171.41   52
 51  \w     13.00  39.00   0.50    3.00    --   46.00  82.00  69.99   52
 52  \w      1.00  26.00   0.50    3.00    --   38.00  93.00 -75.70   50
 53  \w    -45.00 -12.00   0.50    3.00    --  -38.50 -57.00  30.00   66
 54  \w    -44.00 -12.00   0.50    3.00    --  -38.50 -57.00 -90.00   64
 55  \w    -62.00  30.00   0.50    3.00    --  -38.50  57.00 -30.00  184
 56  \w     17.00  42.00   0.50    3.00    --   50.00  82.00 -96.34   50
 57  \w     44.00  75.00   0.50    3.00    --   74.00  75.00-168.35   62
 58  \w     42.00 142.00   0.50   12.00    --  111.00 -77.00-120.00  200
 59  \w     83.00 109.00   0.50   12.00    --  111.00 -94.00 -60.00   52
 60  \w     70.00 121.00   0.50   12.00    --  111.00-125.00-120.00  102
 61  \w     69.00 121.00   0.50   12.00    --  111.00-125.00 -90.00  104
 62  \w     64.00 119.00   0.50   12.00    --  111.00-125.00  60.00  110
 63  \w    117.00 142.00   0.50   12.00    --  111.00 -77.00  60.00   50
 64  \w     52.00  93.00   0.50   12.00    --  111.00 -94.00 150.00   82
 65  \w     44.00 121.00   0.50   12.00    --  111.00-125.00 150.00  154
 66  \w     38.00  78.00   0.50   12.00    --  111.00 -77.00  60.00   80
 67  \w     40.00  98.00   0.50   12.00    --  111.00 -94.00  60.00  116
 68  \w     34.00  59.00   0.50   12.00    --  111.00 -94.00 -60.00   50
 69  \w      1.00  80.00   0.50    3.00    --   42.75 -99.00  60.00  158
 70  \w     31.00  87.00   0.50    3.00    --   42.75-125.00 -90.00  112
 71  \w   -108.00 -49.00   0.50    3.00    --  -38.50 -57.00  30.00  118
 72  \w   -108.00 -49.00   0.50    3.00    --  -38.50 -57.00 -90.00  118
 73  \w   -109.00 -12.00   0.50    3.00    --  -38.50 -57.00-180.00  194
;
_diffrn_measurement_device 'four-circle diffractometer'
_diffrn_measurement_device_type 'SuperNova, Dual, Cu at zero, AtlasS2'
_diffrn_measurement_method '\w scans'
_diffrn_orient_matrix_type 'CrysAlisPro convention (1999,Acta A55,543-557)'
_diffrn_orient_matrix_UB_11 -0.0337731000
_diffrn_orient_matrix_UB_12 -0.0584290000
_diffrn_orient_matrix_UB_13 0.1050749000
_diffrn_orient_matrix_UB_21 0.0582595000
_diffrn_orient_matrix_UB_22 0.1598360000
_diffrn_orient_matrix_UB_23 0.0441444000
_diffrn_orient_matrix_UB_31 -0.1573730000
_diffrn_orient_matrix_UB_32 0.0140915000
_diffrn_orient_matrix_UB_33 -0.0115081000
_diffrn_radiation_monochromator mirror
_diffrn_radiation_probe x-ray
_diffrn_radiation_type CuK\a
_diffrn_radiation_wavelength 1.54184
_diffrn_reflns_av_R_equivalents 0.0357
_diffrn_reflns_av_unetI/netI 0.0188
_diffrn_reflns_Laue_measured_fraction_full 1.000
_diffrn_reflns_Laue_measured_fraction_max 0.988
_diffrn_reflns_limit_h_max 10
_diffrn_reflns_limit_h_min -11
_diffrn_reflns_limit_k_max 11
_diffrn_reflns_limit_k_min -11
_diffrn_reflns_limit_l_max 16
_diffrn_reflns_limit_l_min -16
_diffrn_reflns_number 23344
_diffrn_reflns_point_group_measured_fraction_full 1.000
_diffrn_reflns_point_group_measured_fraction_max 0.988
_diffrn_reflns_theta_full 67.684
_diffrn_reflns_theta_max 76.691
_diffrn_reflns_theta_min 3.286
_diffrn_source 'micro-focus sealed X-ray tube'
_diffrn_source_type 'SuperNova (Cu) X-ray Source'
_exptl_absorpt_coefficient_mu 1.152
_exptl_absorpt_correction_T_max 0.951
_exptl_absorpt_correction_T_min 0.883
_exptl_absorpt_correction_type gaussian
_exptl_absorpt_process_details
;
CrysAlisPro 1.171.38.43 (Rigaku Oxford Diffraction, 2015)
Numerical absorption correction based on gaussian integration over
			a multifaceted crystal model
Empirical absorption correction using spherical harmonics,
 implemented in SCALE3 ABSPACK scaling algorithm.
;
_exptl_crystal_colour green
_exptl_crystal_colour_primary green
_exptl_crystal_density_diffrn 1.595
_exptl_crystal_description block
_exptl_crystal_F_000 564
_exptl_crystal_size_max 0.191
_exptl_crystal_size_mid 0.086
_exptl_crystal_size_min 0.062
_refine_diff_density_max 0.401
_refine_diff_density_min -0.522
_refine_diff_density_rms 0.091
_refine_ls_extinction_coef 0.0036(9)
_refine_ls_extinction_expression Fc^*^=kFc[1+0.001xFc^2^\l^3^/sin(2\q)]^-1/4^
_refine_ls_extinction_method 'SHELXL-2014/7 (Sheldrick 2014'
_refine_ls_goodness_of_fit_ref 1.188
_refine_ls_hydrogen_treatment constr
_refine_ls_matrix_type full
_refine_ls_number_parameters 387
_refine_ls_number_reflns 4781
_refine_ls_number_restraints 18
_refine_ls_restrained_S_all 1.188
_refine_ls_R_factor_all 0.0688
_refine_ls_R_factor_gt 0.0675
_refine_ls_shift/su_max 0.000
_refine_ls_shift/su_mean 0.000
_refine_ls_structure_factor_coef Fsqd
_refine_ls_weighting_details 'w=1/[\s^2^(Fo^2^)+(0.1220P)^2^+0.8451P] where P=(Fo^2^+2Fc^2^)/3'
_refine_ls_weighting_scheme calc
_refine_ls_wR_factor_gt 0.2010
_refine_ls_wR_factor_ref 0.2043
_reflns_Friedel_coverage 0.000
_reflns_number_gt 4681
_reflns_number_total 4781
_reflns_threshold_expression 'I > 2\s(I)'
_cod_data_source_file c8ta06261g2.cif
_cod_data_source_block iapp007
_cod_original_cell_volume 1150.07(8)
_cod_database_code 7237164
_chemical_oxdiff_formula C28H18BF5N2O4
_shelx_space_group_comment
;
The symmetry employed for this shelxl refinement is uniquely defined
by the following loop, which should always be used as a source of
symmetry information in preference to the above space-group names.
They are only intended as comments.
;
_reflns_odcompleteness_completeness 99.98
_reflns_odcompleteness_iscentric 1
_reflns_odcompleteness_theta 74.33
_olex2_refinement_description
;
1. Twinned data refinement
 Scales: 0.741(2) 0.259(2)
2. Fixed Uiso
 At 1.2 times of:
  All C(H) groups
 At 1.5 times of:
  All C(H,H,H) groups
3. Uiso/Uaniso restraints and constraints
F1B \\sim F2B \\sim F3B \\sim C2: within 2A with sigma of 0.01 and sigma for
terminal atoms of 0.02
Uanis(F3A) = Uanis(F1B)
4. Others
 Sof(F1B)=Sof(F2B)=Sof(F3B)=1-FVAR(1)
 Sof(F3A)=Sof(F4A)=Sof(F5A)=FVAR(1)
5.a Aromatic/amide H refined with riding coordinates:
 C4(H4), C7(H7), C10(H10), C11(H11), C13(H13), C14(H14), C17(H17), C20(H20),
 C23(H23), C24(H24), C26(H26), C27(H27)
5.b Idealised Me refined as rotating group:
 C15(H15A,H15B,H15C), C28(H28A,H28B,H28C)
;
_shelx_shelxl_version_number 2014/7
_olex2_submission_special_instructions 'No special instructions were received'
_oxdiff_exptl_absorpt_empirical_details
;
Empirical correction (ABSPACK) includes:
- Absorption correction using spherical harmonics
- Frame scaling
;
_oxdiff_exptl_absorpt_empirical_full_max 1.407
_oxdiff_exptl_absorpt_empirical_full_min 0.774

loop_
_space_group_symop_operation_xyz
'x, y, z'
'-x, -y, -z'

loop_
_atom_site_label
_atom_site_type_symbol
_atom_site_fract_x
_atom_site_fract_y
_atom_site_fract_z
_atom_site_U_iso_or_equiv
_atom_site_adp_type
_atom_site_occupancy
_atom_site_site_symmetry_order
_atom_site_calc_flag
_atom_site_refinement_flags_posn
_atom_site_refinement_flags_adp
_atom_site_refinement_flags_occupancy
_atom_site_disorder_assembly
_atom_site_disorder_group
F1 F 0.7599(2) 0.4427(2) 0.76694(14) 0.0311(4) Uani 1 1 d . . . . .
F1B F 1.1303(18) 0.0473(19) 0.6983(10) 0.0407(10) Uani 0.235(7) 1 d . U P A 2
F2 F 0.5652(2) 0.2493(2) 0.71029(14) 0.0318(4) Uani 1 1 d . . . . .
F2B F 1.0212(15) -0.0716(14) 0.8150(8) 0.048(4) Uani 0.235(7) 1 d . U P A 2
F3A F 1.1024(5) 0.0132(5) 0.6645(3) 0.0407(10) Uani 0.765(7) 1 d . . P A 1
F3B F 0.9314(11) -0.1257(12) 0.6680(10) 0.046(3) Uani 0.235(7) 1 d . U P A 2
F4A F 1.1033(3) 0.0295(4) 0.8234(2) 0.0392(9) Uani 0.765(7) 1 d . . P A 1
F5A F 0.9320(3) -0.1408(3) 0.7452(3) 0.0418(10) Uani 0.765(7) 1 d . . P A 1
O1 O 0.9143(2) 0.3227(3) 0.40956(17) 0.0283(5) Uani 1 1 d . . . . .
O2 O 0.7649(3) 0.6748(3) 0.04796(17) 0.0319(5) Uani 1 1 d . . . . .
O3 O 0.6932(2) 0.0869(3) 1.06554(17) 0.0281(5) Uani 1 1 d . . . . .
O4 O 0.3555(3) 0.2389(3) 1.43059(18) 0.0332(5) Uani 1 1 d . . . . .
N1 N 0.8080(3) 0.2661(3) 0.6524(2) 0.0259(5) Uani 1 1 d . . . . .
N2 N 0.7466(3) 0.2017(3) 0.8246(2) 0.0268(6) Uani 1 1 d . . . . .
C1 C 0.9148(3) 0.0993(4) 0.7379(2) 0.0263(6) Uani 1 1 d . . . . .
C2 C 1.0102(4) -0.0013(4) 0.7400(3) 0.0312(7) Uani 1 1 d . U . . .
C3 C 0.9003(3) 0.1752(4) 0.6518(2) 0.0261(6) Uani 1 1 d . . . . .
C4 C 0.9645(4) 0.1771(4) 0.5567(2) 0.0283(6) Uani 1 1 d . . . . .
H4 H 1.0297 0.1275 0.5361 0.034 Uiso 1 1 calc R . . . .
C5 C 0.9071(3) 0.2693(4) 0.5029(2) 0.0273(6) Uani 1 1 d . . . . .
C6 C 0.8137(3) 0.3232(4) 0.5602(2) 0.0262(6) Uani 1 1 d . . . . .
C7 C 0.7609(3) 0.4171(4) 0.5003(2) 0.0268(6) Uani 1 1 d . . . . .
H7 H 0.6972 0.4701 0.5180 0.032 Uiso 1 1 calc R . . . .
C8 C 0.8239(3) 0.4134(4) 0.4101(2) 0.0275(6) Uani 1 1 d . . . . .
C9 C 0.8117(3) 0.4821(4) 0.3164(2) 0.0272(6) Uani 1 1 d . . . . .
C10 C 0.7197(4) 0.5720(4) 0.3048(2) 0.0290(7) Uani 1 1 d . . . . .
H10 H 0.6664 0.5890 0.3581 0.035 Uiso 1 1 calc R . . . .
C11 C 0.7075(4) 0.6357(4) 0.2148(2) 0.0290(6) Uani 1 1 d . . . . .
H11 H 0.6465 0.6954 0.2081 0.035 Uiso 1 1 calc R . . . .
C12 C 0.7866(4) 0.6105(4) 0.1347(2) 0.0280(6) Uani 1 1 d . . . . .
C13 C 0.8798(4) 0.5234(4) 0.1454(2) 0.0312(7) Uani 1 1 d . . . . .
H13 H 0.9338 0.5075 0.0921 0.037 Uiso 1 1 calc R . . . .
C14 C 0.8919(4) 0.4602(4) 0.2357(3) 0.0298(7) Uani 1 1 d . . . . .
H14 H 0.9547 0.4023 0.2425 0.036 Uiso 1 1 calc R . . . .
C15 C 0.8466(4) 0.6518(4) -0.0348(2) 0.0316(7) Uani 1 1 d . . . . .
H15A H 0.8222 0.7011 -0.0911 0.047 Uiso 1 1 calc GR . . . .
H15B H 0.8214 0.5476 -0.0506 0.047 Uiso 1 1 calc GR . . . .
H15C H 0.9511 0.6913 -0.0183 0.047 Uiso 1 1 calc GR . . . .
C16 C 0.8384(3) 0.1109(4) 0.8232(2) 0.0261(6) Uani 1 1 d . . . . .
C17 C 0.8378(3) 0.0432(4) 0.9174(2) 0.0281(6) Uani 1 1 d . . . . .
H17 H 0.8882 -0.0223 0.9366 0.034 Uiso 1 1 calc R . . . .
C18 C 0.7466(3) 0.0971(4) 0.9719(2) 0.0272(6) Uani 1 1 d . . . . .
C19 C 0.6913(3) 0.1933(3) 0.9162(2) 0.0261(6) Uani 1 1 d . . . . .
C20 C 0.5980(3) 0.2439(4) 0.9775(2) 0.0271(6) Uani 1 1 d . . . . .
H20 H 0.5439 0.3073 0.9612 0.033 Uiso 1 1 calc R . . . .
C21 C 0.6045(3) 0.1784(4) 1.0677(2) 0.0262(6) Uani 1 1 d . . . . .
C22 C 0.5382(3) 0.1897(3) 1.1610(2) 0.0256(6) Uani 1 1 d . . . . .
C23 C 0.5534(4) 0.1004(4) 1.2399(3) 0.0299(7) Uani 1 1 d . . . . .
H23 H 0.6047 0.0322 1.2312 0.036 Uiso 1 1 calc R . . . .
C24 C 0.4924(4) 0.1137(4) 1.3305(2) 0.0297(6) Uani 1 1 d . . . . .
H24 H 0.5022 0.0539 1.3822 0.036 Uiso 1 1 calc R . . . .
C25 C 0.4167(3) 0.2163(4) 1.3439(2) 0.0278(6) Uani 1 1 d . . . . .
C26 C 0.4003(3) 0.3049(4) 1.2654(2) 0.0280(6) Uani 1 1 d . . . . .
H26 H 0.3486 0.3728 1.2741 0.034 Uiso 1 1 calc R . . . .
C27 C 0.4605(3) 0.2912(4) 1.1757(2) 0.0283(6) Uani 1 1 d . . . . .
H27 H 0.4495 0.3505 1.1240 0.034 Uiso 1 1 calc R . . . .
C28 C 0.3709(4) 0.1484(4) 1.5110(3) 0.0337(7) Uani 1 1 d . . . . .
H28A H 0.3224 0.0461 1.4925 0.051 Uiso 1 1 calc GR . . . .
H28B H 0.3262 0.1751 1.5686 0.051 Uiso 1 1 calc GR . . . .
H28C H 0.4744 0.1634 1.5260 0.051 Uiso 1 1 calc GR . . . .
B1 B 0.7165(4) 0.2935(4) 0.7383(3) 0.0249(6) Uani 1 1 d . . . . .

loop_
_atom_site_aniso_label
_atom_site_aniso_U_11
_atom_site_aniso_U_22
_atom_site_aniso_U_33
_atom_site_aniso_U_23
_atom_site_aniso_U_13
_atom_site_aniso_U_12
F1 0.0370(10) 0.0287(9) 0.0312(9) 0.0091(7) 0.0062(7) 0.0142(7)
F1B 0.045(2) 0.057(2) 0.037(2) 0.0240(18) 0.0225(17) 0.0351(18)
F2 0.0252(9) 0.0430(11) 0.0302(9) 0.0110(8) 0.0061(7) 0.0138(7)
F2B 0.066(8) 0.059(8) 0.039(5) 0.023(5) 0.017(5) 0.046(7)
F3A 0.045(2) 0.057(2) 0.037(2) 0.0240(18) 0.0225(17) 0.0351(18)
F3B 0.036(5) 0.044(5) 0.063(8) -0.010(5) 0.000(4) 0.020(4)
F4A 0.0383(16) 0.051(2) 0.0370(14) 0.0038(12) -0.0021(11) 0.0273(15)
F5A 0.0303(14) 0.0258(13) 0.072(3) 0.0116(13) 0.0127(14) 0.0109(10)
O1 0.0273(11) 0.0326(12) 0.0274(11) 0.0109(9) 0.0072(8) 0.0113(9)
O2 0.0346(12) 0.0397(13) 0.0263(11) 0.0118(9) 0.0056(9) 0.0174(9)
O3 0.0279(11) 0.0321(11) 0.0269(11) 0.0103(9) 0.0074(8) 0.0118(9)
O4 0.0350(12) 0.0434(13) 0.0275(11) 0.0138(10) 0.0104(9) 0.0194(10)
N1 0.0255(12) 0.0284(13) 0.0261(13) 0.0103(10) 0.0056(10) 0.0103(10)
N2 0.0263(13) 0.0294(13) 0.0263(13) 0.0098(10) 0.0051(10) 0.0099(10)
C1 0.0244(14) 0.0274(15) 0.0270(14) 0.0075(11) 0.0037(11) 0.0072(11)
C2 0.0278(15) 0.0343(17) 0.0336(16) 0.0148(13) 0.0121(12) 0.0108(12)
C3 0.0233(14) 0.0278(15) 0.0283(15) 0.0085(12) 0.0051(11) 0.0086(11)
C4 0.0256(14) 0.0314(15) 0.0301(15) 0.0071(12) 0.0062(12) 0.0113(12)
C5 0.0255(14) 0.0286(15) 0.0271(15) 0.0088(12) 0.0057(11) 0.0064(11)
C6 0.0248(14) 0.0287(15) 0.0259(14) 0.0092(12) 0.0057(11) 0.0084(11)
C7 0.0264(14) 0.0304(15) 0.0264(14) 0.0096(11) 0.0069(11) 0.0116(11)
C8 0.0233(14) 0.0283(15) 0.0297(15) 0.0085(12) 0.0046(11) 0.0055(11)
C9 0.0238(14) 0.0312(15) 0.0251(14) 0.0080(12) 0.0041(11) 0.0055(11)
C10 0.0274(15) 0.0321(16) 0.0278(15) 0.0093(12) 0.0068(12) 0.0086(12)
C11 0.0280(15) 0.0319(16) 0.0294(16) 0.0073(12) 0.0045(12) 0.0116(12)
C12 0.0266(15) 0.0304(15) 0.0263(15) 0.0091(12) 0.0025(11) 0.0070(12)
C13 0.0301(16) 0.0374(17) 0.0265(15) 0.0097(13) 0.0078(12) 0.0096(13)
C14 0.0265(15) 0.0336(16) 0.0316(16) 0.0102(13) 0.0063(12) 0.0116(12)
C15 0.0321(16) 0.0355(17) 0.0278(15) 0.0111(12) 0.0069(12) 0.0102(13)
C16 0.0235(14) 0.0286(15) 0.0280(15) 0.0087(12) 0.0039(11) 0.0097(11)
C17 0.0268(15) 0.0314(16) 0.0284(15) 0.0101(12) 0.0041(12) 0.0113(12)
C18 0.0259(14) 0.0293(15) 0.0269(14) 0.0101(11) 0.0052(11) 0.0080(11)
C19 0.0221(14) 0.0293(15) 0.0265(14) 0.0089(12) 0.0042(11) 0.0062(11)
C20 0.0260(14) 0.0303(15) 0.0266(14) 0.0092(12) 0.0055(11) 0.0098(11)
C21 0.0236(14) 0.0283(15) 0.0266(15) 0.0080(12) 0.0037(11) 0.0073(11)
C22 0.0228(14) 0.0298(15) 0.0239(14) 0.0108(11) 0.0045(11) 0.0065(11)
C23 0.0288(15) 0.0322(16) 0.0319(16) 0.0127(13) 0.0062(12) 0.0126(12)
C24 0.0305(16) 0.0328(16) 0.0271(15) 0.0140(12) 0.0064(12) 0.0103(12)
C25 0.0247(14) 0.0336(16) 0.0249(14) 0.0097(12) 0.0056(11) 0.0078(12)
C26 0.0274(15) 0.0314(15) 0.0282(15) 0.0117(12) 0.0056(11) 0.0121(12)
C27 0.0259(14) 0.0317(15) 0.0269(15) 0.0105(12) 0.0034(11) 0.0074(12)
C28 0.0326(16) 0.0393(18) 0.0291(16) 0.0143(13) 0.0085(12) 0.0094(13)
B1 0.0235(16) 0.0258(16) 0.0271(15) 0.0094(12) 0.0052(12) 0.0093(12)

loop_
_atom_type_symbol
_atom_type_description
_atom_type_scat_dispersion_real
_atom_type_scat_dispersion_imag
_atom_type_scat_source
C C 0.0181 0.0091 'International Tables Vol C Tables 4.2.6.8 and 6.1.1.4'
H H 0.0000 0.0000 'International Tables Vol C Tables 4.2.6.8 and 6.1.1.4'
B B 0.0090 0.0039 'International Tables Vol C Tables 4.2.6.8 and 6.1.1.4'
F F 0.0727 0.0534 'International Tables Vol C Tables 4.2.6.8 and 6.1.1.4'
N N 0.0311 0.0180 'International Tables Vol C Tables 4.2.6.8 and 6.1.1.4'
O O 0.0492 0.0322 'International Tables Vol C Tables 4.2.6.8 and 6.1.1.4'

loop_
_citation_id
_citation_doi
_citation_year
1 10.1021/jacs.7b07887 2017

loop_
_exptl_crystal_face_index_h
_exptl_crystal_face_index_k
_exptl_crystal_face_index_l
_exptl_crystal_face_perp_dist
0 -1 -1 0.0280
0 1 1 0.0351
0 -1 0 0.0260
-1 1 0 0.0375
1 -1 0 0.0375
0 1 0 0.0355
0 0 1 0.0941
0 0 -1 0.0941
-1 0 -1 0.0394
1 0 1 0.0394
2 -1 0 0.0416
-2 1 0 0.0416
3 1 -7 0.0904
-3 -1 7 0.0904
1 0 0 0.0416
-1 0 0 0.0416

loop_
_geom_angle_atom_site_label_1
_geom_angle_atom_site_label_2
_geom_angle_atom_site_label_3
_geom_angle
C5 O1 C8 104.7(2)
C12 O2 C15 116.8(3)
C18 O3 C21 105.2(2)
C25 O4 C28 116.4(3)
C3 N1 B1 127.1(3)
C6 N1 C3 106.3(3)
C6 N1 B1 126.6(3)
C16 N2 B1 126.4(3)
C19 N2 C16 106.4(3)
C19 N2 B1 127.2(3)
C3 C1 C2 120.8(3)
C16 C1 C2 117.6(3)
C16 C1 C3 121.6(3)
F1B C2 F3B 99.6(8)
F1B C2 C1 114.6(8)
F2B C2 F1B 112.5(9)
F2B C2 F3B 100.6(8)
F2B C2 C1 121.4(5)
F3A C2 F4A 104.0(3)
F3A C2 C1 114.9(3)
F3B C2 C1 103.9(5)
F4A C2 C1 110.5(3)
F5A C2 F3A 109.1(4)
F5A C2 F4A 105.2(3)
F5A C2 C1 112.4(3)
N1 C3 C1 119.0(3)
N1 C3 C4 110.0(3)
C1 C3 C4 131.0(3)
C3 C4 H4 128.0
C5 C4 C3 103.9(3)
C5 C4 H4 128.0
O1 C5 C4 138.5(3)
O1 C5 C6 110.7(3)
C4 C5 C6 110.8(3)
N1 C6 C5 109.0(3)
N1 C6 C7 143.8(3)
C5 C6 C7 107.2(3)
C6 C7 H7 127.4
C8 C7 C6 105.1(3)
C8 C7 H7 127.4
O1 C8 C9 114.9(3)
C7 C8 O1 112.2(3)
C7 C8 C9 132.8(3)
C10 C9 C8 121.2(3)
C14 C9 C8 120.4(3)
C14 C9 C10 118.4(3)
C9 C10 H10 119.6
C11 C10 C9 120.8(3)
C11 C10 H10 119.6
C10 C11 H11 120.0
C10 C11 C12 119.9(3)
C12 C11 H11 120.0
O2 C12 C11 115.9(3)
O2 C12 C13 124.1(3)
C13 C12 C11 120.0(3)
C12 C13 H13 120.1
C14 C13 C12 119.8(3)
C14 C13 H13 120.1
C9 C14 H14 119.5
C13 C14 C9 121.1(3)
C13 C14 H14 119.5
O2 C15 H15A 109.5
O2 C15 H15B 109.5
O2 C15 H15C 109.5
H15A C15 H15B 109.5
H15A C15 H15C 109.5
H15B C15 H15C 109.5
N2 C16 C17 110.1(3)
C1 C16 N2 119.8(3)
C1 C16 C17 130.1(3)
C16 C17 H17 128.1
C18 C17 C16 103.9(3)
C18 C17 H17 128.1
O3 C18 C19 110.2(3)
C17 C18 O3 138.9(3)
C17 C18 C19 110.8(3)
N2 C19 C18 108.8(3)
N2 C19 C20 143.9(3)
C20 C19 C18 107.3(3)
C19 C20 H20 127.5
C21 C20 C19 105.0(3)
C21 C20 H20 127.5
O3 C21 C20 112.3(3)
O3 C21 C22 115.6(3)
C20 C21 C22 132.1(3)
C23 C22 C21 120.4(3)
C27 C22 C21 120.7(3)
C27 C22 C23 118.8(3)
C22 C23 H23 119.8
C24 C23 C22 120.4(3)
C24 C23 H23 119.8
C23 C24 H24 120.1
C23 C24 C25 119.9(3)
C25 C24 H24 120.1
O4 C25 C24 124.0(3)
O4 C25 C26 116.0(3)
C24 C25 C26 120.0(3)
C25 C26 H26 120.0
C27 C26 C25 120.0(3)
C27 C26 H26 120.0
C22 C27 H27 119.5
C26 C27 C22 120.9(3)
C26 C27 H27 119.5
O4 C28 H28A 109.5
O4 C28 H28B 109.5
O4 C28 H28C 109.5
H28A C28 H28B 109.5
H28A C28 H28C 109.5
H28B C28 H28C 109.5
F1 B1 F2 108.2(2)
F1 B1 N1 110.8(3)
F1 B1 N2 110.2(3)
F2 B1 N1 110.7(3)
F2 B1 N2 110.9(3)
N1 B1 N2 106.1(2)

loop_
_geom_bond_atom_site_label_1
_geom_bond_atom_site_label_2
_geom_bond_distance
F1 B1 1.387(4)
F1B C2 1.246(16)
F2 B1 1.399(4)
F2B C2 1.245(10)
F3A C2 1.343(5)
F3B C2 1.496(11)
F4A C2 1.373(5)
F5A C2 1.307(4)
O1 C5 1.363(4)
O1 C8 1.389(4)
O2 C12 1.371(4)
O2 C15 1.427(4)
O3 C18 1.368(4)
O3 C21 1.383(4)
O4 C25 1.361(4)
O4 C28 1.432(4)
N1 C3 1.405(4)
N1 C6 1.364(4)
N1 B1 1.531(4)
N2 C16 1.401(4)
N2 C19 1.350(4)
N2 B1 1.541(4)
C1 C2 1.504(4)
C1 C3 1.407(4)
C1 C16 1.398(4)
C3 C4 1.434(4)
C4 H4 0.9300
C4 C5 1.374(5)
C5 C6 1.394(5)
C6 C7 1.407(4)
C7 H7 0.9300
C7 C8 1.375(4)
C8 C9 1.453(4)
C9 C10 1.403(5)
C9 C14 1.393(4)
C10 H10 0.9300
C10 C11 1.386(4)
C11 H11 0.9300
C11 C12 1.391(4)
C12 C13 1.389(5)
C13 H13 0.9300
C13 C14 1.388(4)
C14 H14 0.9300
C15 H15A 0.9600
C15 H15B 0.9600
C15 H15C 0.9600
C16 C17 1.436(4)
C17 H17 0.9300
C17 C18 1.356(5)
C18 C19 1.408(4)
C19 C20 1.408(5)
C20 H20 0.9300
C20 C21 1.387(4)
C21 C22 1.439(4)
C22 C23 1.408(4)
C22 C27 1.395(5)
C23 H23 0.9300
C23 C24 1.385(5)
C24 H24 0.9300
C24 C25 1.388(5)
C25 C26 1.402(4)
C26 H26 0.9300
C26 C27 1.372(4)
C27 H27 0.9300
C28 H28A 0.9600
C28 H28B 0.9600
C28 H28C 0.9600

loop_
_geom_torsion_atom_site_label_1
_geom_torsion_atom_site_label_2
_geom_torsion_atom_site_label_3
_geom_torsion_atom_site_label_4
_geom_torsion
O1 C5 C6 N1 179.2(2)
O1 C5 C6 C7 -0.9(4)
O1 C8 C9 C10 177.5(3)
O1 C8 C9 C14 -2.7(4)
O2 C12 C13 C14 -178.5(3)
O3 C18 C19 N2 179.6(3)
O3 C18 C19 C20 -0.7(3)
O3 C21 C22 C23 -5.9(4)
O3 C21 C22 C27 172.7(3)
O4 C25 C26 C27 178.9(3)
N1 C3 C4 C5 -0.3(4)
N1 C6 C7 C8 -179.6(4)
N2 C16 C17 C18 -0.5(4)
N2 C19 C20 C21 -179.1(4)
C1 C3 C4 C5 179.0(3)
C1 C16 C17 C18 178.7(3)
C2 C1 C3 N1 178.9(3)
C2 C1 C3 C4 -0.3(6)
C2 C1 C16 N2 -179.2(3)
C2 C1 C16 C17 1.7(5)
C3 N1 C6 C5 0.1(3)
C3 N1 C6 C7 -179.7(4)
C3 N1 B1 F1 119.8(3)
C3 N1 B1 F2 -120.2(3)
C3 N1 B1 N2 0.3(4)
C3 C1 C2 F1B 41.1(9)
C3 C1 C2 F2B -178.4(8)
C3 C1 C2 F3A 14.0(5)
C3 C1 C2 F3B -66.5(6)
C3 C1 C2 F4A 131.3(3)
C3 C1 C2 F5A -111.5(4)
C3 C1 C16 N2 -1.0(5)
C3 C1 C16 C17 179.9(3)
C3 C4 C5 O1 -179.0(4)
C3 C4 C5 C6 0.4(3)
C4 C5 C6 N1 -0.3(4)
C4 C5 C6 C7 179.5(3)
C5 O1 C8 C7 -0.3(4)
C5 O1 C8 C9 -179.0(2)
C5 C6 C7 C8 0.6(3)
C6 N1 C3 C1 -179.3(3)
C6 N1 C3 C4 0.1(4)
C6 N1 B1 F1 -61.5(4)
C6 N1 B1 F2 58.5(4)
C6 N1 B1 N2 178.9(3)
C6 C7 C8 O1 -0.2(4)
C6 C7 C8 C9 178.1(3)
C7 C8 C9 C10 -0.8(6)
C7 C8 C9 C14 179.0(3)
C8 O1 C5 C4 -179.8(4)
C8 O1 C5 C6 0.7(3)
C8 C9 C10 C11 -179.3(3)
C8 C9 C14 C13 179.1(3)
C9 C10 C11 C12 0.2(5)
C10 C9 C14 C13 -1.1(5)
C10 C11 C12 O2 178.4(3)
C10 C11 C12 C13 -1.1(5)
C11 C12 C13 C14 0.9(5)
C12 C13 C14 C9 0.2(5)
C14 C9 C10 C11 0.9(5)
C15 O2 C12 C11 179.2(3)
C15 O2 C12 C13 -1.4(5)
C16 N2 C19 C18 -0.5(4)
C16 N2 C19 C20 180.0(4)
C16 N2 B1 F1 -120.5(3)
C16 N2 B1 F2 119.7(3)
C16 N2 B1 N1 -0.5(4)
C16 C1 C2 F1B -140.6(8)
C16 C1 C2 F2B -0.2(10)
C16 C1 C2 F3A -167.8(4)
C16 C1 C2 F3B 111.8(6)
C16 C1 C2 F4A -50.5(4)
C16 C1 C2 F5A 66.7(4)
C16 C1 C3 N1 0.7(5)
C16 C1 C3 C4 -178.5(3)
C16 C17 C18 O3 -179.0(4)
C16 C17 C18 C19 0.2(4)
C17 C18 C19 N2 0.2(4)
C17 C18 C19 C20 179.9(3)
C18 O3 C21 C20 1.2(4)
C18 O3 C21 C22 -178.3(2)
C18 C19 C20 C21 1.3(3)
C19 N2 C16 C1 -178.6(3)
C19 N2 C16 C17 0.6(4)
C19 N2 B1 F1 59.0(4)
C19 N2 B1 F2 -60.7(4)
C19 N2 B1 N1 179.0(3)
C19 C20 C21 O3 -1.6(4)
C19 C20 C21 C22 177.7(3)
C20 C21 C22 C23 174.8(3)
C20 C21 C22 C27 -6.6(6)
C21 O3 C18 C17 178.9(4)
C21 O3 C18 C19 -0.3(3)
C21 C22 C23 C24 178.5(3)
C21 C22 C27 C26 -178.4(3)
C22 C23 C24 C25 -0.5(5)
C23 C22 C27 C26 0.3(5)
C23 C24 C25 O4 -178.8(3)
C23 C24 C25 C26 0.9(5)
C24 C25 C26 C27 -0.7(5)
C25 C26 C27 C22 0.2(5)
C27 C22 C23 C24 -0.1(5)
C28 O4 C25 C24 -0.7(5)
C28 O4 C25 C26 179.7(3)
B1 N1 C3 C1 -0.4(5)
B1 N1 C3 C4 179.0(3)
B1 N1 C6 C5 -178.8(3)
B1 N1 C6 C7 1.5(7)
B1 N2 C16 C1 1.0(5)
B1 N2 C16 C17 -179.8(3)
B1 N2 C19 C18 179.9(3)
B1 N2 C19 C20 0.4(7)

loop_
_exptl_oxdiff_crystal_face_indexfrac_h
_exptl_oxdiff_crystal_face_indexfrac_k
_exptl_oxdiff_crystal_face_indexfrac_l
_exptl_oxdiff_crystal_face_x
_exptl_oxdiff_crystal_face_y
_exptl_oxdiff_crystal_face_z
-0.0000 -1.0000 -1.0000 -0.0466 -0.2040 -0.0026
0.0000 1.0000 1.0000 0.0466 0.2040 0.0026
0.0000 -1.0000 0.0000 0.0584 -0.1598 -0.0141
-1.0000 1.0000 0.0000 -0.0247 0.1016 0.1715
1.0000 -1.0000 -0.0000 0.0247 -0.1016 -0.1715
-0.0000 1.0000 -0.0000 -0.0584 0.1598 0.0141
0.0000 -0.0000 1.0000 0.1051 0.0441 -0.0115
-0.0000 0.0000 -1.0000 -0.1051 -0.0441 0.0115
-1.0000 0.0000 -1.0000 -0.0713 -0.1024 0.1689
1.0000 -0.0000 1.0000 0.0713 0.1024 -0.1689
2.0000 -1.0000 -0.0000 -0.0091 -0.0433 -0.3288
-2.0000 1.0000 0.0000 0.0091 0.0433 0.3288
3.0000 1.0000 -7.0000 -0.8953 0.0256 -0.3775
-3.0000 -1.0000 7.0000 0.8953 -0.0256 0.3775
1.0000 -0.0000 -0.0000 -0.0338 0.0583 -0.1574
-1.0000 0.0000 0.0000 0.0338 -0.0583 0.1574

loop_
_twin_individual_id
_twin_individual_mass_fraction_refined
1 0.741(2)
2 0.259(2)
